data_7206536
loop_
_publ_author_name
'Xie, Lin-Hua'
'Wang, Yu'
'Liu, Xiao-Min'
'Lin, Jian-Bin'
'Zhang, Jie-Peng'
'Chen, Xiao-Ming'

_publ_section_title
;
 Crystallographic studies into the role of exposed rare earth metal ion
 for guest sorption
;
_journal_issue 19
_journal_name_full CrystEngComm
_journal_page_first 5849
_journal_paper_doi 10.1039/c1ce05468f
_journal_volume 13
_journal_year 2011
_chemical_formula_sum 'C13 H15 Gd O8'
_chemical_formula_weight 456.50
_chemical_name_systematic
;
?
;
_space_group_IT_number 78
_symmetry_cell_setting tetragonal
_symmetry_space_group_name_Hall 'P 4cw'
_symmetry_space_group_name_H-M 'P 43'
_atom_sites_solution_hydrogens geom
_atom_sites_solution_primary direct
_atom_sites_solution_secondary difmap
_audit_creation_method SHELXL-97
_cell_angle_alpha 90.00
_cell_angle_beta 90.00
_cell_angle_gamma 90.00
_cell_formula_units_Z 4
_cell_length_a 10.339(2)
_cell_length_b 10.339(2)
_cell_length_c 14.057(6)
_cell_measurement_temperature 150(2)
_cell_volume 1502.6(8)
_computing_cell_refinement 'Bruker SMART'
_computing_data_collection 'Bruker SMART'
_computing_data_reduction 'Bruker SAINT'
_computing_molecular_graphics 'Bruker SHELXTL'
_computing_publication_material 'Bruker SHELXTL'
_computing_structure_refinement 'SHELXL-97 (Sheldrick, 1997)'
_computing_structure_solution 'SHELXS-97 (Sheldrick, 1990)'
_diffrn_ambient_temperature 150(2)
_diffrn_measured_fraction_theta_full 0.998
_diffrn_measured_fraction_theta_max 0.998
_diffrn_measurement_device_type 'CCD area detector'
_diffrn_measurement_method 'phi and omega scans'
_diffrn_radiation_monochromator graphite
_diffrn_radiation_source 'fine-focus sealed tube'
_diffrn_radiation_type MoK\a
_diffrn_radiation_wavelength 0.71073
_diffrn_reflns_av_R_equivalents 0.0379
_diffrn_reflns_av_sigmaI/netI 0.0504
_diffrn_reflns_limit_h_max 9
_diffrn_reflns_limit_h_min -12
_diffrn_reflns_limit_k_max 10
_diffrn_reflns_limit_k_min -12
_diffrn_reflns_limit_l_max 17
_diffrn_reflns_limit_l_min -16
_diffrn_reflns_number 6809
_diffrn_reflns_theta_full 26.41
_diffrn_reflns_theta_max 26.41
_diffrn_reflns_theta_min 1.45
_exptl_absorpt_coefficient_mu 4.451
_exptl_absorpt_correction_T_max 0.5549
_exptl_absorpt_correction_T_min 0.5013
_exptl_absorpt_correction_type multi-scan
_exptl_crystal_colour colorless
_exptl_crystal_density_diffrn 2.018
_exptl_crystal_density_method 'not measured'
_exptl_crystal_description rod-shaped
_exptl_crystal_F_000 884
_exptl_crystal_size_max 0.18
_exptl_crystal_size_mid 0.16
_exptl_crystal_size_min 0.15
_refine_diff_density_max 1.584
_refine_diff_density_min -0.893
_refine_diff_density_rms 0.122
_refine_ls_abs_structure_details 'Flack H D (1983), Acta Cryst. A39, 876-881'
_refine_ls_abs_structure_Flack 0.00(3)
_refine_ls_extinction_method none
_refine_ls_goodness_of_fit_ref 1.018
_refine_ls_hydrogen_treatment constr
_refine_ls_matrix_type full
_refine_ls_number_parameters 201
_refine_ls_number_reflns 2928
_refine_ls_number_restraints 1
_refine_ls_restrained_S_all 1.018
_refine_ls_R_factor_all 0.0279
_refine_ls_R_factor_gt 0.0272
_refine_ls_shift/su_max 0.001
_refine_ls_shift/su_mean 0.000
_refine_ls_structure_factor_coef Fsqd
_refine_ls_weighting_details 'calc w=1/[\s^2^(Fo^2^)+(0.0349P)^2^+0.0000P] where P=(Fo^2^+2Fc^2^)/3'
_refine_ls_weighting_scheme calc
_refine_ls_wR_factor_gt 0.0632
_refine_ls_wR_factor_ref 0.0636
_reflns_number_gt 2876
_reflns_number_total 2928
_reflns_threshold_expression >2sigma(I)
_cod_data_source_file c1ce05468f.txt
_cod_data_source_block 1a-EtOH(EtOH)'
_cod_depositor_comments
;
The following automatic conversions were performed:

'_symmetry_cell_setting' value 'Tetragonal' changed to 'tetragonal'
according to /home/saulius/struct/CIF-dictionaries/cif_core.dic
dictionary named 'cif_core.dic' version 2.4.1 from 2010-06-29.

Automatic conversion script
Id: cif_fix_values 1715 2011-07-08 13:25:40Z adriana 
;
_cod_original_cell_volume 1502.6(7)
_cod_original_sg_symbol_H-M P4(3)
_cod_database_code 7206536

loop_
_symmetry_equiv_pos_as_xyz
'x, y, z'
'-x, -y, z+1/2'
'-y, x, z+3/4'
'y, -x, z+1/4'

loop_
_atom_site_label
_atom_site_type_symbol
_atom_site_fract_x
_atom_site_fract_y
_atom_site_fract_z
_atom_site_U_iso_or_equiv
_atom_site_adp_type
_atom_site_occupancy
_atom_site_symmetry_multiplicity
_atom_site_calc_flag
_atom_site_refinement_flags
Gd1 Gd 0.128031(14) 0.136502(12) 0.16609(3) 0.01134(3) Uani 1 1 d .
O1 O 0.2522(2) 0.0068(3) 0.05870(19) 0.0167(6) Uani 1 1 d .
O2 O 0.0958(2) 0.1018(3) -0.02314(19) 0.0196(6) Uani 1 1 d .
O3 O 0.0798(2) -0.0722(2) -0.36473(19) 0.0197(7) Uani 1 1 d .
O4 O 0.2622(2) -0.0943(3) -0.44231(19) 0.0242(7) Uani 1 1 d .
O5 O 0.6767(2) -0.1091(3) -0.25514(17) 0.0180(7) Uani 1 1 d .
O6 O 0.6753(2) 0.0184(3) -0.12568(18) 0.0207(7) Uani 1 1 d .
O7 O 0.2713(2) 0.2887(3) 0.08340(19) 0.0211(7) Uani 1 1 d .
H7 H 0.2328 0.3050 0.0322 0.032 Uiso 1 1 d R
O8 O 0.1828(3) 0.4003(3) -0.0852(3) 0.0323(7) Uani 1 1 d .
H8 H 0.1846 0.3370 -0.1227 0.048 Uiso 1 1 calc R
C1 C 0.2018(3) 0.0382(3) -0.0219(3) 0.0155(9) Uani 1 1 d .
C2 C 0.2733(4) 0.0019(3) -0.1095(2) 0.0160(9) Uani 1 1 d .
C3 C 0.2068(3) -0.0188(3) -0.1949(3) 0.0120(9) Uani 1 1 d .
H3 H 0.1155 -0.0084 -0.1974 0.014 Uiso 1 1 calc R
C4 C 0.2750(4) -0.0546(4) -0.2760(3) 0.0150(9) Uani 1 1 d .
C5 C 0.4076(4) -0.0702(3) -0.2729(3) 0.0182(9) Uani 1 1 d .
H5 H 0.4533 -0.0969 -0.3282 0.022 Uiso 1 1 calc R
C6 C 0.4745(3) -0.0466(3) -0.1883(3) 0.0143(9) Uani 1 1 d .
C7 C 0.4071(4) -0.0104(3) -0.1063(2) 0.0153(9) Uani 1 1 d .
H7A H 0.4525 0.0058 -0.0487 0.018 Uiso 1 1 calc R
C8 C 0.2009(4) -0.0767(3) -0.3667(3) 0.0176(10) Uani 1 1 d .
C9 C 0.6209(4) -0.0463(3) -0.1901(3) 0.0157(9) Uani 1 1 d .
C10 C 0.4071(4) 0.2785(4) 0.0562(3) 0.0292(11) Uani 1 1 d .
H10A H 0.4170 0.3018 -0.0117 0.035 Uiso 1 1 calc R
H10B H 0.4367 0.1882 0.0645 0.035 Uiso 1 1 calc R
C11 C 0.4886(4) 0.3671(5) 0.1162(4) 0.0463(15) Uani 1 1 d .
H11A H 0.5790 0.3613 0.0959 0.070 Uiso 1 1 calc R
H11B H 0.4816 0.3415 0.1832 0.070 Uiso 1 1 calc R
H11C H 0.4581 0.4563 0.1088 0.070 Uiso 1 1 calc R
C12 C 0.2124(5) 0.5154(5) -0.1359(3) 0.0326(12) Uani 1 1 d .
H12A H 0.1317 0.5543 -0.1608 0.039 Uiso 1 1 calc R
H12B H 0.2690 0.4947 -0.1906 0.039 Uiso 1 1 calc R
C13 C 0.2785(4) 0.6091(4) -0.0725(4) 0.0413(13) Uani 1 1 d .
H13A H 0.2980 0.6882 -0.1081 0.062 Uiso 1 1 calc R
H13B H 0.3591 0.5709 -0.0489 0.062 Uiso 1 1 calc R
H13C H 0.2220 0.6299 -0.0186 0.062 Uiso 1 1 calc R

loop_
_atom_site_aniso_label
_atom_site_aniso_U_11
_atom_site_aniso_U_22
_atom_site_aniso_U_33
_atom_site_aniso_U_23
_atom_site_aniso_U_13
_atom_site_aniso_U_12
Gd1 0.01277(6) 0.01277(6) 0.00847(6) -0.00023(7) -0.00048(7) -0.00017(5)
O1 0.0149(12) 0.0253(14) 0.0099(11) -0.0037(11) 0.0006(10) 0.0040(10)
O2 0.0122(11) 0.0310(14) 0.0158(13) -0.0010(11) 0.0009(10) 0.0034(10)
O3 0.0153(12) 0.0131(12) 0.0308(15) 0.0019(10) -0.0096(11) 0.0002(9)
O4 0.0242(13) 0.0387(17) 0.0098(12) -0.0001(12) -0.0027(11) -0.0093(12)
O5 0.0136(11) 0.0270(14) 0.0134(12) -0.0013(11) 0.0011(10) 0.0001(11)
O6 0.0083(12) 0.0371(16) 0.0167(14) -0.0083(12) -0.0019(10) -0.0052(11)
O7 0.0196(13) 0.0226(13) 0.0211(14) 0.0059(12) -0.0034(11) -0.0004(10)
O8 0.0390(14) 0.0301(13) 0.0277(14) 0.0033(16) -0.0099(16) -0.0077(11)
C1 0.0102(16) 0.0139(17) 0.022(2) -0.0097(15) 0.0012(15) -0.0031(14)
C2 0.0240(18) 0.0116(16) 0.0124(18) -0.0001(13) -0.0027(14) -0.0001(14)
C3 0.0090(14) 0.0124(18) 0.014(2) 0.0029(14) 0.0011(14) 0.0049(13)
C4 0.0187(17) 0.0152(17) 0.0111(18) -0.0001(15) -0.0029(15) -0.0064(14)
C5 0.035(2) 0.0111(16) 0.0087(17) 0.0028(14) -0.0003(16) -0.0014(14)
C6 0.0182(18) 0.0135(16) 0.0113(16) -0.0007(13) 0.0029(15) -0.0032(14)
C7 0.0192(17) 0.0160(16) 0.011(2) 0.0020(13) 0.0022(13) 0.0004(14)
C8 0.0220(18) 0.0109(17) 0.020(2) 0.0046(14) -0.0013(15) -0.0055(14)
C9 0.0229(18) 0.0176(15) 0.0067(16) 0.0006(12) 0.0014(15) -0.0061(15)
C10 0.028(2) 0.036(2) 0.023(2) 0.0158(18) -0.0014(18) -0.0022(18)
C11 0.022(2) 0.054(3) 0.063(3) 0.010(3) -0.016(2) -0.010(2)
C12 0.035(2) 0.036(2) 0.027(2) 0.000(2) 0.000(2) 0.0003(19)
C13 0.0259(18) 0.035(2) 0.063(3) -0.006(3) 0.010(2) -0.0079(18)

loop_
_atom_type_symbol
_atom_type_description
_atom_type_scat_dispersion_real
_atom_type_scat_dispersion_imag
_atom_type_scat_source
C C 0.0033 0.0016 'International Tables Vol C Tables 4.2.6.8 and 6.1.1.4'
H H 0.0000 0.0000 'International Tables Vol C Tables 4.2.6.8 and 6.1.1.4'
O O 0.0106 0.0060 'International Tables Vol C Tables 4.2.6.8 and 6.1.1.4'
Gd Gd -0.1653 3.9035 'International Tables Vol C Tables 4.2.6.8 and 6.1.1.4'

loop_
_geom_angle_atom_site_label_1
_geom_angle_atom_site_label_2
_geom_angle_atom_site_label_3
_geom_angle
_geom_angle_site_symmetry_1
_geom_angle_site_symmetry_3
O3 Gd1 O5 150.60(9) 2 2_655
O3 Gd1 O6 74.82(9) 2 4_565
O5 Gd1 O6 130.27(10) 2_655 4_565
O3 Gd1 O1 102.78(9) 2 .
O5 Gd1 O1 76.45(9) 2_655 .
O6 Gd1 O1 124.80(9) 4_565 .
O3 Gd1 O4 100.23(10) 2 3
O5 Gd1 O4 78.29(10) 2_655 3
O6 Gd1 O4 71.70(9) 4_565 3
O1 Gd1 O4 154.65(10) . 3
O3 Gd1 O7 131.52(9) 2 .
O5 Gd1 O7 77.23(9) 2_655 .
O6 Gd1 O7 68.80(9) 4_565 .
O1 Gd1 O7 74.72(9) . .
O4 Gd1 O7 97.66(9) 3 .
O3 Gd1 O2 72.06(9) 2 4
O5 Gd1 O2 79.55(9) 2_655 4
O6 Gd1 O2 144.69(9) 4_565 4
O1 Gd1 O2 75.04(9) . 4
O4 Gd1 O2 102.45(9) 3 4
O7 Gd1 O2 145.32(9) . 4
O3 Gd1 O2 70.13(8) 2 .
O5 Gd1 O2 124.07(8) 2_655 .
O6 Gd1 O2 78.62(9) 4_565 .
O1 Gd1 O2 51.04(8) . .
O4 Gd1 O2 150.29(9) 3 .
O7 Gd1 O2 72.14(9) . .
O2 Gd1 O2 100.98(8) 4 .
O3 Gd1 C1 88.45(10) 2 .
O5 Gd1 C1 99.29(10) 2_655 .
O6 Gd1 C1 100.90(10) 4_565 .
O1 Gd1 C1 25.52(10) . .
O4 Gd1 C1 166.36(10) 3 .
O7 Gd1 C1 68.78(9) . .
O2 Gd1 C1 90.18(9) 4 .
O2 Gd1 C1 25.80(9) . .
C1 O1 Gd1 101.3(2) . .
C1 O2 Gd1 149.6(2) . 3_554
C1 O2 Gd1 87.1(2) . .
Gd1 O2 Gd1 115.40(9) 3_554 .
C8 O3 Gd1 158.5(2) . 2_554
C8 O4 Gd1 116.8(2) . 4_554
C9 O5 Gd1 143.8(2) . 2_654
C9 O6 Gd1 144.5(2) . 3_654
C10 O7 Gd1 131.2(2) . .
O2 C1 O1 119.2(3) . .
O2 C1 C2 123.1(3) . .
O1 C1 C2 117.7(3) . .
O2 C1 Gd1 67.09(19) . .
O1 C1 Gd1 53.14(18) . .
C2 C1 Gd1 164.8(3) . .
C7 C2 C3 120.2(3) . .
C7 C2 C1 119.4(3) . .
C3 C2 C1 120.4(3) . .
C4 C3 C2 119.6(3) . .
C5 C4 C3 120.6(3) . .
C5 C4 C8 121.0(3) . .
C3 C4 C8 118.4(3) . .
C4 C5 C6 119.9(4) . .
C5 C6 C7 120.1(3) . .
C5 C6 C9 118.8(3) . .
C7 C6 C9 120.7(3) . .
C2 C7 C6 119.6(3) . .
O4 C8 O3 122.1(3) . .
O4 C8 C4 118.9(3) . .
O3 C8 C4 119.0(3) . .
O6 C9 O5 126.3(4) . .
O6 C9 C6 115.9(3) . .
O5 C9 C6 117.9(3) . .
O7 C10 C11 110.4(4) . .
O8 C12 C13 110.2(4) . .

loop_
_geom_bond_atom_site_label_1
_geom_bond_atom_site_label_2
_geom_bond_distance
_geom_bond_site_symmetry_2
Gd1 O3 2.290(3) 2
Gd1 O5 2.320(2) 2_655
Gd1 O6 2.327(3) 4_565
Gd1 O1 2.393(3) .
Gd1 O4 2.403(3) 3
Gd1 O7 2.454(3) .
Gd1 O2 2.564(3) 4
Gd1 O2 2.705(3) .
Gd1 C1 2.933(4) .
O1 C1 1.289(5) .
O2 C1 1.278(4) .
O2 Gd1 2.564(3) 3_554
O3 C8 1.253(5) .
O3 Gd1 2.290(3) 2_554
O4 C8 1.251(5) .
O4 Gd1 2.403(3) 4_554
O5 C9 1.261(4) .
O5 Gd1 2.320(2) 2_654
O6 C9 1.258(4) .
O6 Gd1 2.327(3) 3_654
O7 C10 1.459(5) .
O8 C12 1.421(6) .
C1 C2 1.484(5) .
C2 C7 1.390(5) .
C2 C3 1.399(5) .
C3 C4 1.392(5) .
C4 C5 1.381(6) .
C4 C8 1.505(5) .
C5 C6 1.397(5) .
C6 C7 1.398(5) .
C6 C9 1.514(5) .
C10 C11 1.504(7) .
C12 C13 1.483(7) .

loop_
_geom_hbond_atom_site_label_D
_geom_hbond_atom_site_label_H
_geom_hbond_atom_site_label_A
_geom_hbond_distance_DH
_geom_hbond_distance_HA
_geom_hbond_distance_DA
_geom_hbond_angle_DHA
_geom_hbond_site_symmetry_A
O7 H7 O8 0.84 1.99 2.791(4) 159.0 .
O8 H8 O1 0.84 2.37 2.900(4) 121.7 3_554
